data_1572808
loop_
_publ_author_name
'Cheng, Fang-Ju'
'Wang, Kai-Min'
'Lee, Chia-Yi'
'Wang, Song-Wei'
'Thapa, Kedar Bahadur'
'Govindaraj, Manivannan'
'Chen, Jhy-Der'

_publ_section_title
;
 Influence of Metal Ions on the Structural Complexity of Mixed-Ligand
 Divalent Coordination Polymers
;
_journal_issue 5
_journal_name_full Chemistry
_journal_page_first 1020
_journal_page_last 1038
_journal_paper_doi 10.3390/chemistry6050059
_journal_volume 6
_journal_year 2024
_chemical_formula_sum 'C44 H42 N4 O12 Zn2'
_chemical_formula_weight 949.55
_space_group_crystal_system monoclinic
_space_group_IT_number 14
_space_group_name_Hall '-P 2ybc'
_space_group_name_H-M_alt 'P 1 21/c 1'
_atom_sites_solution_hydrogens mixed
_audit_creation_method SHELXL-2019/1
_cell_angle_alpha 90
_cell_angle_beta 107.0289(10)
_cell_angle_gamma 90
_cell_formula_units_Z 4
_cell_length_a 18.5332(3)
_cell_length_b 15.1797(3)
_cell_length_c 15.6862(3)
_cell_measurement_reflns_used 8332
_cell_measurement_temperature 299(2)
_cell_measurement_theta_max 28.22
_cell_measurement_theta_min 2.30
_cell_volume 4219.50(14)
_computing_cell_refinement 'Bruker SAINT'
_computing_data_collection 'Bruker APEX2'
_computing_data_reduction 'Bruker SAINT'
_computing_molecular_graphics 'Bruker SHELXTL'
_computing_publication_material 'Bruker SHELXTL'
_computing_structure_refinement 'SHELXL-2019/1 (Sheldrick, 2019)'
_computing_structure_solution 'SHELXS-97 (Sheldrick 2008)'
_diffrn_ambient_temperature 299(2)
_diffrn_measured_fraction_theta_full 0.999
_diffrn_measured_fraction_theta_max 0.999
_diffrn_measurement_device_type 'Bruker APEX-II CCD'
_diffrn_measurement_method '\f and \w scans'
_diffrn_radiation_type MoK\a
_diffrn_radiation_wavelength 0.71073
_diffrn_reflns_av_R_equivalents 0.0528
_diffrn_reflns_av_unetI/netI 0.0630
_diffrn_reflns_Laue_measured_fraction_full 0.999
_diffrn_reflns_Laue_measured_fraction_max 0.999
_diffrn_reflns_limit_h_max 22
_diffrn_reflns_limit_h_min -22
_diffrn_reflns_limit_k_max 18
_diffrn_reflns_limit_k_min -18
_diffrn_reflns_limit_l_max 19
_diffrn_reflns_limit_l_min -19
_diffrn_reflns_number 32855
_diffrn_reflns_point_group_measured_fraction_full 0.999
_diffrn_reflns_point_group_measured_fraction_max 0.999
_diffrn_reflns_theta_full 25.242
_diffrn_reflns_theta_max 26.000
_diffrn_reflns_theta_min 1.766
_exptl_absorpt_coefficient_mu 1.206
_exptl_absorpt_correction_T_max 0.7457
_exptl_absorpt_correction_T_min 0.6792
_exptl_absorpt_correction_type multi-scan
_exptl_absorpt_process_details 'sadabs v2008/1(bruker axs, 2008)'
_exptl_crystal_colour colourless
_exptl_crystal_density_diffrn 1.495
_exptl_crystal_description Block
_exptl_crystal_F_000 1960
_exptl_crystal_size_max 0.100
_exptl_crystal_size_mid 0.100
_exptl_crystal_size_min 0.100
_refine_diff_density_max 1.049
_refine_diff_density_min -0.642
_refine_diff_density_rms 0.079
_refine_ls_extinction_method none
_refine_ls_goodness_of_fit_ref 1.012
_refine_ls_hydrogen_treatment constr
_refine_ls_matrix_type full
_refine_ls_number_parameters 549
_refine_ls_number_reflns 8290
_refine_ls_number_restraints 2
_refine_ls_restrained_S_all 1.013
_refine_ls_R_factor_all 0.1029
_refine_ls_R_factor_gt 0.0475
_refine_ls_shift/su_max 0.001
_refine_ls_shift/su_mean 0.000
_refine_ls_structure_factor_coef Fsqd
_refine_ls_weighting_details 'w=1/[\s^2^(Fo^2^)+(0.0436P)^2^+6.4686P] where P=(Fo^2^+2Fc^2^)/3'
_refine_ls_weighting_scheme calc
_refine_ls_wR_factor_gt 0.1033
_refine_ls_wR_factor_ref 0.1240
_reflns_Friedel_coverage 0.000
_reflns_number_gt 4754
_reflns_number_total 8290
_reflns_threshold_expression 'I > 2\s(I)'
_cod_data_source_file allcif.cif
_cod_data_source_block 5
_cod_depositor_comments
;
The following automatic conversions were performed:

data item '_exptl_absorpt_correction_type' value 'multi_scan' was
changed to 'multi-scan' in accordance with the
/home/data/users/saulius/crontab/automatic-downloads/current/MDPI/lib/dictionaries/cif_core.dic
dictionary named 'cif_core.dic' version 2.4.2 last updated on
2011-04-26.

Automatic conversion script
Id: cif_fix_values 8170 2020-07-09 18:12:32Z antanas 
;
_cod_original_sg_symbol_H-M 'P 21/c'
_cod_database_code 1572808
_shelx_shelxl_version_number 2019/1
_shelx_space_group_comment
; 
The symmetry employed for this shelxl refinement is uniquely defined 
by the following loop, which should always be used as a source of 
symmetry information in preference to the above space-group names. 
They are only intended as comments. 
;
_shelx_estimated_absorpt_t_min 0.889
_shelx_estimated_absorpt_t_max 0.889

loop_
_space_group_symop_operation_xyz
'x, y, z'
'-x, y+1/2, -z+1/2'
'-x, -y, -z'
'x, -y-1/2, z-1/2'

loop_
_atom_site_label
_atom_site_type_symbol
_atom_site_fract_x
_atom_site_fract_y
_atom_site_fract_z
_atom_site_U_iso_or_equiv
_atom_site_adp_type
_atom_site_occupancy
_atom_site_site_symmetry_order
_atom_site_calc_flag
_atom_site_refinement_flags_posn
_atom_site_refinement_flags_adp
_atom_site_refinement_flags_occupancy
_atom_site_disorder_assembly
_atom_site_disorder_group
Zn1 Zn 0.81411(2) 0.49994(3) 0.30068(3) 0.02058(12) Uani 1 1 d . . . . .
Zn2 Zn 0.64629(2) 0.50132(3) 0.24226(3) 0.02112(12) Uani 1 1 d . . . . .
O1 O 1.0384(2) 0.2510(3) 0.4518(3) 0.0806(13) Uani 1 1 d . . . . .
O2 O 0.7776(2) 0.0176(4) 0.2000(4) 0.1023(18) Uani 1 1 d . . . . .
O3 O 0.77955(16) 0.5918(2) 0.37755(19) 0.0374(8) Uani 1 1 d . . . . .
O4 O 0.65517(17) 0.57461(19) 0.35256(18) 0.0360(7) Uani 1 1 d . . . . .
O5 O 0.66776(16) 0.88944(18) 0.67824(19) 0.0345(7) Uani 1 1 d . . . . .
O6 O 0.79191(17) 0.9066(2) 0.70274(19) 0.0362(8) Uani 1 1 d . . . . .
O7 O 0.67240(16) 0.42895(19) 0.14652(18) 0.0345(7) Uani 1 1 d . . . . .
O8 O 0.79571(17) 0.4043(2) 0.20548(19) 0.0375(8) Uani 1 1 d . . . . .
O9 O 0.67346(17) 0.10866(19) -0.17634(19) 0.0367(8) Uani 1 1 d . . . . .
O10 O 0.79708(17) 0.0913(2) -0.11171(18) 0.0375(8) Uani 1 1 d . . . . .
N1 N 0.92733(18) 0.5103(2) 0.3489(2) 0.0267(8) Uani 1 1 d . . . . .
N2 N 1.0644(2) 0.2927(3) 0.3283(3) 0.0571(12) Uani 1 1 d . . . . .
H2A H 1.059411 0.281342 0.273120 0.068 Uiso 1 1 calc R U . . .
N3 N 0.6794(2) 0.0687(3) 0.2367(3) 0.0641(14) Uani 1 1 d . . . . .
H3A H 0.661087 0.112333 0.258550 0.077 Uiso 1 1 calc R U . . .
N4 N 0.46679(19) -0.0177(2) 0.3021(2) 0.0320(9) Uani 1 1 d . . . . .
C1 C 0.9585(3) 0.5813(3) 0.3958(3) 0.0408(12) Uani 1 1 d . . . . .
H1A H 0.927379 0.627032 0.402942 0.049 Uiso 1 1 calc R U . . .
C2 C 1.0348(3) 0.5885(4) 0.4335(3) 0.0504(14) Uani 1 1 d . . . . .
H2B H 1.055112 0.638455 0.466195 0.061 Uiso 1 1 calc R U . . .
C3 C 1.0811(3) 0.5219(4) 0.4229(3) 0.0482(14) Uani 1 1 d . . . . .
H3B H 1.133058 0.526665 0.447579 0.058 Uiso 1 1 calc R U . . .
C4 C 1.0504(2) 0.4476(3) 0.3754(3) 0.0394(12) Uani 1 1 d . . . . .
C5 C 0.9733(2) 0.4451(3) 0.3398(3) 0.0315(10) Uani 1 1 d . . . . .
H5A H 0.951771 0.395436 0.307496 0.038 Uiso 1 1 calc R U . . .
C6 C 1.1022(3) 0.3732(4) 0.3666(4) 0.0638(16) Uani 1 1 d . . . . .
H6A H 1.132940 0.393387 0.329932 0.077 Uiso 1 1 calc R U . . .
H6B H 1.135882 0.359954 0.425237 0.077 Uiso 1 1 calc R U . . .
C7 C 1.0372(3) 0.2353(4) 0.3758(4) 0.0579(15) Uani 1 1 d . . . . .
C8 C 1.0056(3) 0.1517(4) 0.3289(5) 0.080(2) Uani 1 1 d . . . . .
H8A H 1.039658 0.104429 0.356450 0.097 Uiso 1 1 calc R U . . .
H8B H 1.007339 0.156628 0.267886 0.097 Uiso 1 1 calc R U . . .
C9 C 0.9258(4) 0.1224(5) 0.3253(6) 0.122(3) Uani 1 1 d D . . . .
H9A H 0.917519 0.062783 0.302315 0.147 Uiso 1 1 calc R U . . .
H9B H 0.920796 0.122261 0.385174 0.147 Uiso 1 1 calc R U . . .
C10 C 0.8672(4) 0.1820(5) 0.2674(5) 0.109(3) Uani 1 1 d D . . . .
H10A H 0.869351 0.177440 0.206549 0.131 Uiso 1 1 calc R U . . .
H10B H 0.879167 0.242362 0.286748 0.131 Uiso 1 1 calc R U . . .
C11 C 0.7882(3) 0.1619(5) 0.2689(5) 0.098(3) Uani 1 1 d . . . . .
H11A H 0.756405 0.209567 0.237758 0.117 Uiso 1 1 calc R U . . .
H11B H 0.788125 0.165071 0.330647 0.117 Uiso 1 1 calc R U . . .
C12 C 0.7491(3) 0.0763(5) 0.2312(4) 0.0698(19) Uani 1 1 d . . . . .
C13 C 0.6321(3) -0.0072(4) 0.2087(4) 0.0668(17) Uani 1 1 d . . . . .
H13A H 0.663188 -0.058318 0.207632 0.080 Uiso 1 1 calc R U . . .
H13B H 0.598974 0.002169 0.148857 0.080 Uiso 1 1 calc R U . . .
C14 C 0.5852(3) -0.0238(3) 0.2719(4) 0.0492(14) Uani 1 1 d . . . . .
C15 C 0.6189(3) -0.0508(5) 0.3588(5) 0.092(2) Uani 1 1 d . . . . .
H15A H 0.670617 -0.061301 0.378498 0.110 Uiso 1 1 calc R U . . .
C16 C 0.5760(3) -0.0618(6) 0.4156(4) 0.101(3) Uani 1 1 d . . . . .
H16A H 0.597845 -0.080474 0.473988 0.121 Uiso 1 1 calc R U . . .
C17 C 0.4996(3) -0.0446(4) 0.3847(4) 0.0632(17) Uani 1 1 d . . . . .
H17A H 0.470206 -0.052233 0.423113 0.076 Uiso 1 1 calc R U . . .
C18 C 0.5096(2) -0.0076(3) 0.2479(3) 0.0361(10) Uani 1 1 d . . . . .
H18A H 0.486537 0.011830 0.190065 0.043 Uiso 1 1 calc R U . . .
C19 C 0.7178(3) 0.6110(3) 0.3900(3) 0.0288(10) Uani 1 1 d . . . . .
C20 C 0.7183(2) 0.6829(3) 0.4558(3) 0.0265(10) Uani 1 1 d . . . . .
C21 C 0.7551(2) 0.7645(3) 0.4526(3) 0.0248(9) Uani 1 1 d . . . . .
C22 C 0.7833(2) 0.7879(3) 0.3803(3) 0.0350(11) Uani 1 1 d . . . . .
H22A H 0.779669 0.747544 0.334644 0.042 Uiso 1 1 calc R U . . .
C23 C 0.8153(3) 0.8680(3) 0.3765(3) 0.0413(12) Uani 1 1 d . . . . .
H23A H 0.832655 0.882248 0.328275 0.050 Uiso 1 1 calc R U . . .
C24 C 0.8221(2) 0.9287(3) 0.4452(3) 0.0414(12) Uani 1 1 d . . . . .
H24A H 0.844457 0.983062 0.442465 0.050 Uiso 1 1 calc R U . . .
C25 C 0.7965(2) 0.9096(3) 0.5164(3) 0.0340(11) Uani 1 1 d . . . . .
H25A H 0.802429 0.950531 0.562079 0.041 Uiso 1 1 calc R U . . .
C26 C 0.7610(2) 0.8280(3) 0.5213(3) 0.0234(9) Uani 1 1 d . . . . .
C27 C 0.7268(2) 0.8082(3) 0.5898(3) 0.0262(10) Uani 1 1 d . . . . .
C28 C 0.6890(2) 0.7315(3) 0.5881(3) 0.0357(11) Uani 1 1 d . . . . .
H28A H 0.664907 0.720747 0.631407 0.043 Uiso 1 1 calc R U . . .
C29 C 0.6855(3) 0.6678(3) 0.5217(3) 0.0359(11) Uani 1 1 d . . . . .
H29A H 0.660531 0.614887 0.522853 0.043 Uiso 1 1 calc R U . . .
C30 C 0.7294(3) 0.8736(3) 0.6627(3) 0.0280(10) Uani 1 1 d . . . . .
C31 C 0.7327(3) 0.3883(3) 0.1511(3) 0.0280(10) Uani 1 1 d . . . . .
C32 C 0.7290(2) 0.3152(3) 0.0851(3) 0.0298(10) Uani 1 1 d . . . . .
C33 C 0.6665(2) 0.2553(3) 0.0569(3) 0.0311(10) Uani 1 1 d . . . . .
C34 C 0.6043(3) 0.2573(3) 0.0922(3) 0.0456(13) Uani 1 1 d . . . . .
H34A H 0.602098 0.300467 0.133359 0.055 Uiso 1 1 calc R U . . .
C35 C 0.5481(3) 0.1974(4) 0.0669(3) 0.0557(15) Uani 1 1 d . . . . .
H35A H 0.507805 0.199989 0.090910 0.067 Uiso 1 1 calc R U . . .
C36 C 0.5498(3) 0.1315(4) 0.0050(3) 0.0558(15) Uani 1 1 d . . . . .
H36A H 0.510270 0.091415 -0.012704 0.067 Uiso 1 1 calc R U . . .
C37 C 0.6090(3) 0.1262(3) -0.0291(3) 0.0459(13) Uani 1 1 d . . . . .
H37A H 0.610683 0.080608 -0.068105 0.055 Uiso 1 1 calc R U . . .
C38 C 0.6684(2) 0.1890(3) -0.0063(3) 0.0308(10) Uani 1 1 d . . . . .
C39 C 0.7311(2) 0.1851(3) -0.0414(3) 0.0295(10) Uani 1 1 d . . . . .
C40 C 0.7910(2) 0.2407(3) -0.0091(3) 0.0347(11) Uani 1 1 d . . . . .
H40A H 0.833193 0.235206 -0.029413 0.042 Uiso 1 1 calc R U . . .
C41 C 0.7903(2) 0.3055(3) 0.0537(3) 0.0368(11) Uani 1 1 d . . . . .
H41A H 0.831724 0.342468 0.074540 0.044 Uiso 1 1 calc R U . . .
C42 C 0.7337(3) 0.1228(3) -0.1148(3) 0.0302(10) Uani 1 1 d . . . . .
O11 O 0.5874(3) 0.2168(4) 0.2926(3) 0.1247(19) Uiso 1 1 d D . . . .
H11C H 0.609553 0.265414 0.310101 0.150 Uiso 1 1 d R U . . .
C43 C 0.5113(3) 0.2229(7) 0.3001(7) 0.178(4) Uiso 1 1 d D . . . .
H43A H 0.510640 0.201318 0.357375 0.268 Uiso 1 1 calc R U . . .
H43B H 0.477874 0.188073 0.254095 0.268 Uiso 1 1 calc R U . . .
H43C H 0.495133 0.283214 0.293698 0.268 Uiso 1 1 calc R U . . .
O12 O 1.0065(3) 0.1893(3) 0.6109(4) 0.1112(18) Uani 1 1 d . . . . .
H12C H 1.016175 0.208696 0.564538 0.133 Uiso 1 1 d R U . . .
C44 C 0.9886(4) 0.1013(5) 0.5985(5) 0.101(2) Uani 1 1 d . . . . .
H44A H 0.950373 0.093347 0.542581 0.151 Uiso 1 1 calc R U . . .
H44B H 0.970095 0.080652 0.646051 0.151 Uiso 1 1 calc R U . . .
H44C H 1.032791 0.068408 0.598239 0.151 Uiso 1 1 calc R U . . .

loop_
_atom_site_aniso_label
_atom_site_aniso_U_11
_atom_site_aniso_U_22
_atom_site_aniso_U_33
_atom_site_aniso_U_23
_atom_site_aniso_U_13
_atom_site_aniso_U_12
Zn1 0.0219(2) 0.0200(2) 0.0192(2) -0.0002(2) 0.00502(19) -0.0004(2)
Zn2 0.0224(2) 0.0213(2) 0.0191(2) -0.0009(2) 0.00524(19) -0.0023(2)
O1 0.095(3) 0.080(3) 0.069(3) 0.012(3) 0.027(3) 0.015(3)
O2 0.066(3) 0.130(5) 0.134(4) 0.018(4) 0.066(3) 0.019(3)
O3 0.0370(18) 0.0402(19) 0.0356(18) -0.0148(15) 0.0117(15) 0.0072(15)
O4 0.0441(19) 0.0370(18) 0.0288(17) -0.0130(15) 0.0136(15) -0.0110(16)
O5 0.0401(18) 0.0275(17) 0.0411(18) -0.0108(14) 0.0199(16) -0.0031(14)
O6 0.0380(19) 0.0395(19) 0.0289(18) -0.0174(15) 0.0063(15) -0.0047(16)
O7 0.0426(18) 0.0327(17) 0.0271(17) -0.0095(14) 0.0084(15) 0.0040(15)
O8 0.0398(19) 0.0352(19) 0.0347(19) -0.0159(15) 0.0064(16) -0.0023(16)
O9 0.0401(19) 0.0343(18) 0.0298(18) -0.0129(15) 0.0013(16) 0.0022(15)
O10 0.0448(19) 0.0359(18) 0.0292(17) -0.0114(15) 0.0066(15) 0.0107(16)
N1 0.0256(18) 0.029(2) 0.0247(18) 0.0024(17) 0.0067(15) -0.0018(17)
N2 0.048(3) 0.056(3) 0.070(3) -0.009(3) 0.023(3) 0.016(2)
N3 0.036(2) 0.071(3) 0.092(4) -0.002(3) 0.029(3) -0.002(2)
N4 0.0242(19) 0.039(2) 0.031(2) 0.0024(17) 0.0041(16) 0.0002(16)
C1 0.040(3) 0.036(3) 0.046(3) -0.006(2) 0.012(2) -0.004(2)
C2 0.042(3) 0.049(3) 0.054(3) -0.020(3) 0.004(3) -0.015(3)
C3 0.027(3) 0.068(4) 0.043(3) -0.002(3) 0.000(2) -0.010(3)
C4 0.027(3) 0.050(3) 0.040(3) 0.000(3) 0.008(2) 0.002(2)
C5 0.024(2) 0.035(3) 0.034(3) 0.001(2) 0.005(2) 0.000(2)
C6 0.040(3) 0.067(4) 0.085(4) -0.004(4) 0.020(3) 0.011(3)
C7 0.041(3) 0.059(4) 0.073(4) 0.009(4) 0.015(3) 0.021(3)
C8 0.046(4) 0.071(5) 0.124(6) -0.003(4) 0.022(4) 0.001(3)
C9 0.114(7) 0.109(7) 0.144(8) 0.011(6) 0.037(6) 0.027(6)
C10 0.127(7) 0.088(6) 0.120(7) 0.023(5) 0.049(6) 0.014(5)
C11 0.045(4) 0.100(6) 0.139(7) 0.045(5) 0.014(4) -0.016(4)
C12 0.045(4) 0.093(5) 0.077(4) 0.037(4) 0.027(3) 0.018(4)
C13 0.041(3) 0.088(5) 0.078(4) -0.010(4) 0.028(3) 0.002(3)
C14 0.032(3) 0.060(4) 0.057(3) 0.005(3) 0.015(3) 0.005(2)
C15 0.025(3) 0.148(7) 0.097(5) 0.049(5) 0.009(3) 0.020(4)
C16 0.032(3) 0.191(8) 0.069(4) 0.061(5) -0.003(3) 0.015(4)
C17 0.036(3) 0.104(5) 0.045(3) 0.021(3) 0.005(3) 0.007(3)
C18 0.030(2) 0.043(3) 0.035(2) -0.002(2) 0.007(2) 0.002(2)
C19 0.039(3) 0.028(2) 0.019(2) -0.004(2) 0.006(2) -0.002(2)
C20 0.027(2) 0.027(2) 0.024(2) -0.008(2) 0.005(2) -0.0004(19)
C21 0.022(2) 0.029(2) 0.022(2) -0.0023(19) 0.0038(18) 0.0018(19)
C22 0.039(3) 0.040(3) 0.028(2) -0.005(2) 0.011(2) 0.004(2)
C23 0.043(3) 0.047(3) 0.040(3) 0.007(2) 0.023(2) -0.001(2)
C24 0.038(3) 0.035(3) 0.052(3) 0.004(2) 0.014(3) -0.007(2)
C25 0.038(3) 0.027(2) 0.036(3) -0.004(2) 0.009(2) -0.003(2)
C26 0.020(2) 0.024(2) 0.023(2) -0.0034(18) 0.0010(18) 0.0037(18)
C27 0.027(2) 0.027(2) 0.023(2) -0.0048(19) 0.006(2) 0.002(2)
C28 0.046(3) 0.032(3) 0.038(3) -0.009(2) 0.026(2) -0.009(2)
C29 0.048(3) 0.024(2) 0.041(3) -0.010(2) 0.021(2) -0.009(2)
C30 0.040(3) 0.021(2) 0.023(2) -0.0023(19) 0.009(2) 0.001(2)
C31 0.038(3) 0.025(2) 0.022(2) -0.005(2) 0.010(2) -0.001(2)
C32 0.036(3) 0.026(2) 0.028(2) -0.010(2) 0.010(2) 0.000(2)
C33 0.033(2) 0.032(3) 0.029(3) -0.007(2) 0.010(2) 0.000(2)
C34 0.045(3) 0.044(3) 0.054(3) -0.016(3) 0.025(3) -0.005(3)
C35 0.052(3) 0.063(4) 0.061(4) -0.014(3) 0.031(3) -0.014(3)
C36 0.053(3) 0.058(4) 0.059(4) -0.017(3) 0.022(3) -0.029(3)
C37 0.055(3) 0.039(3) 0.045(3) -0.018(2) 0.016(3) -0.016(3)
C38 0.033(2) 0.031(2) 0.028(2) -0.007(2) 0.008(2) -0.003(2)
C39 0.035(3) 0.026(2) 0.024(2) -0.007(2) 0.004(2) 0.003(2)
C40 0.033(3) 0.039(3) 0.033(3) -0.012(2) 0.012(2) 0.006(2)
C41 0.036(3) 0.040(3) 0.034(3) -0.018(2) 0.010(2) -0.006(2)
C42 0.043(3) 0.020(2) 0.027(3) -0.002(2) 0.009(2) 0.007(2)
O12 0.151(5) 0.072(3) 0.140(5) 0.016(3) 0.088(4) 0.025(3)
C44 0.089(5) 0.085(6) 0.142(7) 0.004(5) 0.055(5) 0.001(5)

loop_
_atom_type_symbol
_atom_type_description
_atom_type_scat_dispersion_real
_atom_type_scat_dispersion_imag
_atom_type_scat_source
C C 0.0033 0.0016 'International Tables Vol C Tables 4.2.6.8 and 6.1.1.4'
H H 0.0000 0.0000 'International Tables Vol C Tables 4.2.6.8 and 6.1.1.4'
N N 0.0061 0.0033 'International Tables Vol C Tables 4.2.6.8 and 6.1.1.4'
O O 0.0106 0.0060 'International Tables Vol C Tables 4.2.6.8 and 6.1.1.4'
Zn Zn 0.2839 1.4301 'International Tables Vol C Tables 4.2.6.8 and 6.1.1.4'

loop_
_geom_angle_atom_site_label_1
_geom_angle_atom_site_label_2
_geom_angle_atom_site_label_3
_geom_angle
_geom_angle_site_symmetry_1
_geom_angle_site_symmetry_3
_geom_angle_publ_flag
N1 Zn1 O8 105.23(13) . . ?
N1 Zn1 O10 98.57(12) . 4_566 ?
O8 Zn1 O10 89.11(12) . 4_566 ?
N1 Zn1 O6 100.75(12) . 4_575 ?
O8 Zn1 O6 89.44(12) . 4_575 ?
O10 Zn1 O6 160.32(12) 4_566 4_575 ?
N1 Zn1 O3 101.24(13) . . ?
O8 Zn1 O3 153.51(12) . . ?
O10 Zn1 O3 85.93(12) 4_566 . ?
O6 Zn1 O3 86.65(12) 4_575 . ?
N1 Zn1 Zn2 173.74(10) . . ?
O8 Zn1 Zn2 81.02(8) . . ?
O10 Zn1 Zn2 81.85(9) 4_566 . ?
O6 Zn1 Zn2 78.54(8) 4_575 . ?
O3 Zn1 Zn2 72.53(8) . . ?
O4 Zn2 N4 100.88(13) . 2_655 ?
O4 Zn2 O7 162.37(12) . . ?
N4 Zn2 O7 96.64(13) 2_655 . ?
O4 Zn2 O5 89.73(12) . 4_575 ?
N4 Zn2 O5 106.17(13) 2_655 4_575 ?
O7 Zn2 O5 87.28(12) . 4_575 ?
O4 Zn2 O9 88.39(12) . 4_566 ?
N4 Zn2 O9 97.87(13) 2_655 4_566 ?
O7 Zn2 O9 87.27(12) . 4_566 ?
O5 Zn2 O9 155.81(12) 4_575 4_566 ?
O4 Zn2 Zn1 85.67(9) . . ?
N4 Zn2 Zn1 171.12(10) 2_655 . ?
O7 Zn2 Zn1 76.69(8) . . ?
O5 Zn2 Zn1 79.63(8) 4_575 . ?
O9 Zn2 Zn1 76.17(8) 4_566 . ?
C19 O3 Zn1 134.7(3) . . ?
C19 O4 Zn2 118.1(3) . . ?
C30 O5 Zn2 124.8(3) . 4_576 ?
C30 O6 Zn1 127.6(3) . 4_576 ?
C31 O7 Zn2 128.5(3) . . ?
C31 O8 Zn1 124.0(3) . . ?
C42 O9 Zn2 127.5(3) . 4_565 ?
C42 O10 Zn1 124.1(3) . 4_565 ?
C1 N1 C5 118.0(4) . . ?
C1 N1 Zn1 120.2(3) . . ?
C5 N1 Zn1 121.7(3) . . ?
C7 N2 C6 122.2(5) . . ?
C7 N2 H2A 118.9 . . ?
C6 N2 H2A 118.9 . . ?
C12 N3 C13 124.7(5) . . ?
C12 N3 H3A 117.6 . . ?
C13 N3 H3A 117.6 . . ?
C17 N4 C18 118.2(4) . . ?
C17 N4 Zn2 120.8(3) . 2_645 ?
C18 N4 Zn2 121.0(3) . 2_645 ?
N1 C1 C2 121.9(4) . . ?
N1 C1 H1A 119.1 . . ?
C2 C1 H1A 119.1 . . ?
C3 C2 C1 119.5(5) . . ?
C3 C2 H2B 120.2 . . ?
C1 C2 H2B 120.2 . . ?
C2 C3 C4 119.8(4) . . ?
C2 C3 H3B 120.1 . . ?
C4 C3 H3B 120.1 . . ?
C5 C4 C3 117.2(4) . . ?
C5 C4 C6 123.6(5) . . ?
C3 C4 C6 119.2(4) . . ?
N1 C5 C4 123.6(4) . . ?
N1 C5 H5A 118.2 . . ?
C4 C5 H5A 118.2 . . ?
N2 C6 C4 115.2(4) . . ?
N2 C6 H6A 108.5 . . ?
C4 C6 H6A 108.5 . . ?
N2 C6 H6B 108.5 . . ?
C4 C6 H6B 108.5 . . ?
H6A C6 H6B 107.5 . . ?
O1 C7 N2 121.3(6) . . ?
O1 C7 C8 122.9(6) . . ?
N2 C7 C8 115.7(6) . . ?
C7 C8 C9 119.9(6) . . ?
C7 C8 H8A 107.3 . . ?
C9 C8 H8A 107.3 . . ?
C7 C8 H8B 107.3 . . ?
C9 C8 H8B 107.3 . . ?
H8A C8 H8B 106.9 . . ?
C10 C9 C8 111.6(7) . . ?
C10 C9 H9A 109.3 . . ?
C8 C9 H9A 109.3 . . ?
C10 C9 H9B 109.3 . . ?
C8 C9 H9B 109.3 . . ?
H9A C9 H9B 108.0 . . ?
C9 C10 C11 113.9(6) . . ?
C9 C10 H10A 108.8 . . ?
C11 C10 H10A 108.8 . . ?
C9 C10 H10B 108.8 . . ?
C11 C10 H10B 108.8 . . ?
H10A C10 H10B 107.7 . . ?
C10 C11 C12 121.5(7) . . ?
C10 C11 H11A 106.9 . . ?
C12 C11 H11A 106.9 . . ?
C10 C11 H11B 106.9 . . ?
C12 C11 H11B 106.9 . . ?
H11A C11 H11B 106.7 . . ?
O2 C12 N3 120.7(7) . . ?
O2 C12 C11 124.9(6) . . ?
N3 C12 C11 114.3(6) . . ?
N3 C13 C14 110.4(5) . . ?
N3 C13 H13A 109.6 . . ?
C14 C13 H13A 109.6 . . ?
N3 C13 H13B 109.6 . . ?
C14 C13 H13B 109.6 . . ?
H13A C13 H13B 108.1 . . ?
C18 C14 C15 117.2(5) . . ?
C18 C14 C13 121.9(5) . . ?
C15 C14 C13 120.8(5) . . ?
C16 C15 C14 119.8(5) . . ?
C16 C15 H15A 120.1 . . ?
C14 C15 H15A 120.1 . . ?
C15 C16 C17 118.7(5) . . ?
C15 C16 H16A 120.6 . . ?
C17 C16 H16A 120.6 . . ?
N4 C17 C16 122.1(5) . . ?
N4 C17 H17A 118.9 . . ?
C16 C17 H17A 118.9 . . ?
N4 C18 C14 124.1(4) . . ?
N4 C18 H18A 118.0 . . ?
C14 C18 H18A 118.0 . . ?
O3 C19 O4 125.6(4) . . ?
O3 C19 C20 117.1(4) . . ?
O4 C19 C20 117.2(4) . . ?
C29 C20 C21 119.9(4) . . ?
C29 C20 C19 119.1(4) . . ?
C21 C20 C19 121.0(3) . . ?
C20 C21 C22 122.5(4) . . ?
C20 C21 C26 119.5(3) . . ?
C22 C21 C26 117.9(4) . . ?
C23 C22 C21 121.5(4) . . ?
C23 C22 H22A 119.2 . . ?
C21 C22 H22A 119.2 . . ?
C22 C23 C24 119.8(4) . . ?
C22 C23 H23A 120.1 . . ?
C24 C23 H23A 120.1 . . ?
C25 C24 C23 121.1(4) . . ?
C25 C24 H24A 119.4 . . ?
C23 C24 H24A 119.4 . . ?
C24 C25 C26 120.6(4) . . ?
C24 C25 H25A 119.7 . . ?
C26 C25 H25A 119.7 . . ?
C25 C26 C21 118.9(4) . . ?
C25 C26 C27 122.7(4) . . ?
C21 C26 C27 118.2(4) . . ?
C28 C27 C26 120.4(4) . . ?
C28 C27 C30 118.9(4) . . ?
C26 C27 C30 120.6(4) . . ?
C27 C28 C29 121.0(4) . . ?
C27 C28 H28A 119.5 . . ?
C29 C28 H28A 119.5 . . ?
C20 C29 C28 120.8(4) . . ?
C20 C29 H29A 119.6 . . ?
C28 C29 H29A 119.6 . . ?
O6 C30 O5 125.9(4) . . ?
O6 C30 C27 117.7(4) . . ?
O5 C30 C27 116.4(4) . . ?
O8 C31 O7 125.4(4) . . ?
O8 C31 C32 117.1(4) . . ?
O7 C31 C32 117.4(4) . . ?
C41 C32 C33 120.0(4) . . ?
C41 C32 C31 116.8(4) . . ?
C33 C32 C31 123.2(4) . . ?
C34 C33 C38 118.5(4) . . ?
C34 C33 C32 122.8(4) . . ?
C38 C33 C32 118.7(4) . . ?
C35 C34 C33 121.1(4) . . ?
C35 C34 H34A 119.4 . . ?
C33 C34 H34A 119.4 . . ?
C34 C35 C36 120.8(5) . . ?
C34 C35 H35A 119.6 . . ?
C36 C35 H35A 119.6 . . ?
C37 C36 C35 120.1(5) . . ?
C37 C36 H36A 120.0 . . ?
C35 C36 H36A 120.0 . . ?
C36 C37 C38 121.1(4) . . ?
C36 C37 H37A 119.4 . . ?
C38 C37 H37A 119.4 . . ?
C37 C38 C33 118.4(4) . . ?
C37 C38 C39 122.3(4) . . ?
C33 C38 C39 119.2(4) . . ?
C40 C39 C38 119.8(4) . . ?
C40 C39 C42 117.9(4) . . ?
C38 C39 C42 122.3(4) . . ?
C39 C40 C41 121.4(4) . . ?
C39 C40 H40A 119.3 . . ?
C41 C40 H40A 119.3 . . ?
C32 C41 C40 120.7(4) . . ?
C32 C41 H41A 119.7 . . ?
C40 C41 H41A 119.7 . . ?
O10 C42 O9 124.9(4) . . ?
O10 C42 C39 116.8(4) . . ?
O9 C42 C39 118.3(4) . . ?
C43 O11 H11C 108.0 . . ?
O11 C43 H43A 109.5 . . ?
O11 C43 H43B 109.5 . . ?
H43A C43 H43B 109.5 . . ?
O11 C43 H43C 109.5 . . ?
H43A C43 H43C 109.5 . . ?
H43B C43 H43C 109.5 . . ?
C44 O12 H12C 108.6 . . ?
O12 C44 H44A 109.5 . . ?
O12 C44 H44B 109.5 . . ?
H44A C44 H44B 109.5 . . ?
O12 C44 H44C 109.5 . . ?
H44A C44 H44C 109.5 . . ?
H44B C44 H44C 109.5 . . ?

loop_
_geom_bond_atom_site_label_1
_geom_bond_atom_site_label_2
_geom_bond_distance
_geom_bond_site_symmetry_2
_geom_bond_publ_flag
Zn1 N1 2.018(3) . ?
Zn1 O8 2.039(3) . ?
Zn1 O10 2.039(3) 4_566 ?
Zn1 O6 2.043(3) 4_575 ?
Zn1 O3 2.064(3) . ?
Zn1 Zn2 2.9738(6) . ?
Zn2 O4 2.023(3) . ?
Zn2 N4 2.026(3) 2_655 ?
Zn2 O7 2.030(3) . ?
Zn2 O5 2.037(3) 4_575 ?
Zn2 O9 2.072(3) 4_566 ?
O1 C7 1.210(7) . ?
O2 C12 1.210(7) . ?
O3 C19 1.251(5) . ?
O4 C19 1.264(5) . ?
O5 C30 1.260(5) . ?
O6 C30 1.249(5) . ?
O7 C31 1.259(5) . ?
O8 C31 1.252(5) . ?
O9 C42 1.263(5) . ?
O10 C42 1.256(5) . ?
N1 C1 1.336(5) . ?
N1 C5 1.340(5) . ?
N2 C7 1.338(7) . ?
N2 C6 1.448(6) . ?
N2 H2A 0.8600 . ?
N3 C12 1.326(6) . ?
N3 C13 1.435(7) . ?
N3 H3A 0.8600 . ?
N4 C17 1.325(6) . ?
N4 C18 1.331(5) . ?
C1 C2 1.370(6) . ?
C1 H1A 0.9300 . ?
C2 C3 1.367(7) . ?
C2 H2B 0.9300 . ?
C3 C4 1.379(7) . ?
C3 H3B 0.9300 . ?
C4 C5 1.375(6) . ?
C4 C6 1.514(6) . ?
C5 H5A 0.9300 . ?
C6 H6A 0.9700 . ?
C6 H6B 0.9700 . ?
C7 C8 1.498(8) . ?
C8 C9 1.529(9) . ?
C8 H8A 0.9700 . ?
C8 H8B 0.9700 . ?
C9 C10 1.4981(10) . ?
C9 H9A 0.9700 . ?
C9 H9B 0.9700 . ?
C10 C11 1.502(8) . ?
C10 H10A 0.9700 . ?
C10 H10B 0.9700 . ?
C11 C12 1.520(9) . ?
C11 H11A 0.9700 . ?
C11 H11B 0.9700 . ?
C13 C14 1.518(7) . ?
C13 H13A 0.9700 . ?
C13 H13B 0.9700 . ?
C14 C18 1.362(6) . ?
C14 C15 1.386(7) . ?
C15 C16 1.368(8) . ?
C15 H15A 0.9300 . ?
C16 C17 1.380(7) . ?
C16 H16A 0.9300 . ?
C17 H17A 0.9300 . ?
C18 H18A 0.9300 . ?
C19 C20 1.500(5) . ?
C20 C29 1.363(5) . ?
C20 C21 1.423(5) . ?
C21 C22 1.425(5) . ?
C21 C26 1.427(5) . ?
C22 C23 1.363(6) . ?
C22 H22A 0.9300 . ?
C23 C24 1.394(6) . ?
C23 H23A 0.9300 . ?
C24 C25 1.368(6) . ?
C24 H24A 0.9300 . ?
C25 C26 1.414(5) . ?
C25 H25A 0.9300 . ?
C26 C27 1.429(5) . ?
C27 C28 1.355(6) . ?
C27 C30 1.504(5) . ?
C28 C29 1.408(6) . ?
C28 H28A 0.9300 . ?
C29 H29A 0.9300 . ?
C31 C32 1.506(5) . ?
C32 C41 1.371(5) . ?
C32 C33 1.438(6) . ?
C33 C34 1.417(6) . ?
C33 C38 1.421(5) . ?
C34 C35 1.351(6) . ?
C34 H34A 0.9300 . ?
C35 C36 1.400(7) . ?
C35 H35A 0.9300 . ?
C36 C37 1.357(6) . ?
C36 H36A 0.9300 . ?
C37 C38 1.420(6) . ?
C37 H37A 0.9300 . ?
C38 C39 1.426(6) . ?
C39 C40 1.369(6) . ?
C39 C42 1.501(5) . ?
C40 C41 1.395(5) . ?
C40 H40A 0.9300 . ?
C41 H41A 0.9300 . ?
O11 C43 1.4508(10) . ?
O11 H11C 0.8500 . ?
C43 H43A 0.9600 . ?
C43 H43B 0.9600 . ?
C43 H43C 0.9600 . ?
O12 C44 1.377(8) . ?
O12 H12C 0.8502 . ?
C44 H44A 0.9600 . ?
C44 H44B 0.9600 . ?
C44 H44C 0.9600 . ?
